data_4336239
loop_
_publ_author_name
'Eleanor Magdzinski'
'Pierangelo Gobbo'
'Mark S. Workentin'
'Paul J. Ragogna'

_publ_contact_author_address
;Department of Chemistry
Western University
1151 Richmond St.
London Ontario
Canada
N6A 3K7
;
_publ_contact_author_email pragogna@uwo.ca
_publ_contact_author_name 'Paul J. Ragogna'
_publ_contact_author_phone 519-661-2111
_publ_section_title
;
 A Novel Diiminopyridine Ligand Containing Redox Active Co(III) Mixed
 Sandwich Complexes
;
_journal_name_full 'Inorganic Chemistry'
_journal_page_first 11311
_journal_page_last 11319
_journal_paper_doi 10.1021/ic401598e
_journal_volume 52
_journal_year 2013
_chemical_formula_moiety C73H53Cl1Co2N3Sn1,Cl3Sn1,H2C1Cl2
_chemical_formula_sum 'C74 H55 Cl6 Co2 N3 Sn2'
_chemical_formula_weight 1554.25
_chemical_name_systematic
; 
 ? 
;
_space_group_IT_number 2
_symmetry_cell_setting triclinic
_symmetry_space_group_name_Hall '-P 1'
_symmetry_space_group_name_H-M 'P -1'
_atom_sites_solution_hydrogens geom
_atom_sites_solution_primary direct
_atom_sites_solution_secondary difmap
_audit_creation_method SHELXL-97
_cell_angle_alpha 74.260(12)
_cell_angle_beta 78.500(8)
_cell_angle_gamma 77.023(15)
_cell_formula_units_Z 2
_cell_length_a 13.035(2)
_cell_length_b 15.667(4)
_cell_length_c 16.661(5)
_cell_measurement_reflns_used 9325
_cell_measurement_temperature 110(2)
_cell_measurement_theta_max 34.99
_cell_measurement_theta_min 2.68
_cell_volume 3156.3(14)
_computing_cell_refinement 'Bruker SAINT'
_computing_data_collection 'Bruker APEX2'
_computing_data_reduction 'Bruker SAINT'
_computing_molecular_graphics 'Bruker SHELXTL'
_computing_publication_material 'Bruker SHELXTL'
_computing_structure_refinement 'SHELXL-97 (Sheldrick, 2008)'
_computing_structure_solution 'SHELXS-97 (Sheldrick, 2008)'
_diffrn_ambient_temperature 110(2)
_diffrn_measured_fraction_theta_full 0.989
_diffrn_measured_fraction_theta_max 0.989
_diffrn_measurement_device_type 'Bruker APEX-II CCD'
_diffrn_measurement_method '\f and \w scans'
_diffrn_radiation_monochromator graphite
_diffrn_radiation_source 'fine-focus sealed tube'
_diffrn_radiation_type MoK\a
_diffrn_radiation_wavelength 0.71073
_diffrn_reflns_av_R_equivalents 0.0632
_diffrn_reflns_av_sigmaI/netI 0.0752
_diffrn_reflns_limit_h_max 21
_diffrn_reflns_limit_h_min -21
_diffrn_reflns_limit_k_max 25
_diffrn_reflns_limit_k_min -25
_diffrn_reflns_limit_l_max 26
_diffrn_reflns_limit_l_min -26
_diffrn_reflns_number 156618
_diffrn_reflns_theta_full 34.97
_diffrn_reflns_theta_max 34.97
_diffrn_reflns_theta_min 2.57
_exptl_absorpt_coefficient_mu 1.600
_exptl_absorpt_correction_T_max 0.8935
_exptl_absorpt_correction_T_min 0.8000
_exptl_absorpt_correction_type multi-scan
_exptl_absorpt_process_details 'SADABS (Sheldrick, 1996)'
_exptl_crystal_colour blue
_exptl_crystal_density_diffrn 1.636
_exptl_crystal_description prism
_exptl_crystal_F_000 1554
_exptl_crystal_size_max 0.15
_exptl_crystal_size_mid 0.13
_exptl_crystal_size_min 0.07
_refine_diff_density_max 1.458
_refine_diff_density_min -1.980
_refine_diff_density_rms 0.176
_refine_ls_extinction_method none
_refine_ls_goodness_of_fit_ref 1.064
_refine_ls_hydrogen_treatment mixed
_refine_ls_matrix_type full
_refine_ls_number_parameters 825
_refine_ls_number_reflns 27421
_refine_ls_number_restraints 4
_refine_ls_restrained_S_all 1.065
_refine_ls_R_factor_all 0.0947
_refine_ls_R_factor_gt 0.0491
_refine_ls_shift/su_max 0.005
_refine_ls_shift/su_mean 0.000
_refine_ls_structure_factor_coef Fsqd
_refine_ls_weighting_details 'calc w=1/[\s^2^(Fo^2^)+(0.0697P)^2^+0.3903P] where P=(Fo^2^+2Fc^2^)/3'
_refine_ls_weighting_scheme calc
_refine_ls_wR_factor_gt 0.1243
_refine_ls_wR_factor_ref 0.1449
_reflns_number_gt 17609
_reflns_number_total 27421
_reflns_threshold_expression >2sigma(I)
_cod_data_source_file ic401598e_si_001_2.cif
_cod_data_source_block 18Sn
_cod_original_cell_volume 3156.5(13)
_cod_database_code 4336239

loop_
_symmetry_equiv_pos_as_xyz
'x, y, z'
'-x, -y, -z'

loop_
_atom_site_label
_atom_site_type_symbol
_atom_site_fract_x
_atom_site_fract_y
_atom_site_fract_z
_atom_site_U_iso_or_equiv
_atom_site_adp_type
_atom_site_occupancy
_atom_site_symmetry_multiplicity
_atom_site_calc_flag
_atom_site_refinement_flags
_atom_site_disorder_assembly
_atom_site_disorder_group
Sn1 Sn 0.789124(14) 0.935195(11) 0.924195(11) 0.01594(5) Uani 1 1 d . . .
Co2 Co 0.56504(3) 1.08342(2) 0.70196(2) 0.01342(7) Uani 1 1 d . . .
Co1 Co 0.90181(3) 0.70210(2) 1.13423(2) 0.01472(7) Uani 1 1 d . . .
Cl1 Cl 0.71864(6) 1.04508(5) 1.01054(4) 0.02538(14) Uani 1 1 d . . .
N1 N 0.94054(17) 0.88378(14) 1.00711(13) 0.0155(4) Uani 1 1 d . . .
N3 N 0.74329(17) 1.06217(14) 0.81003(13) 0.0154(4) Uani 1 1 d . . .
N2 N 0.93543(17) 0.99403(14) 0.85454(13) 0.0157(4) Uani 1 1 d . . .
C48 C 0.9338(2) 0.56898(17) 1.15091(15) 0.0159(5) Uani 1 1 d . . .
C8 C 0.6370(2) 1.09558(17) 0.79830(15) 0.0158(5) Uani 1 1 d . . .
C9 C 0.5919(2) 1.18259(18) 0.75222(16) 0.0188(5) Uani 1 1 d . . .
H9A H 0.6309 1.2329 0.7216 0.023 Uiso 1 1 calc R . .
C10 C 0.4814(2) 1.18489(18) 0.75926(17) 0.0205(5) Uani 1 1 d . . .
H10A H 0.4284 1.2374 0.7343 0.025 Uiso 1 1 calc R . .
C11 C 0.4584(2) 1.09857(18) 0.80785(16) 0.0204(5) Uani 1 1 d . . .
H11A H 0.3867 1.0809 0.8231 0.024 Uiso 1 1 calc R . .
C16 C 0.6636(2) 1.01523(16) 0.62336(15) 0.0149(4) Uani 1 1 d . . .
C15 C 0.5600(2) 0.98625(16) 0.64756(15) 0.0155(5) Uani 1 1 d . . .
C35 C 0.5236(2) 0.89946(17) 0.68432(15) 0.0162(5) Uani 1 1 d . . .
C36 C 0.4295(2) 0.89269(19) 0.73996(17) 0.0209(5) Uani 1 1 d . . .
H36A H 0.3878 0.9449 0.7564 0.025 Uiso 1 1 calc R . .
C37 C 0.3956(2) 0.8101(2) 0.77193(19) 0.0266(6) Uani 1 1 d . . .
H37A H 0.3310 0.8060 0.8098 0.032 Uiso 1 1 calc R . .
C38 C 0.4568(2) 0.7337(2) 0.7480(2) 0.0272(6) Uani 1 1 d . . .
H38A H 0.4350 0.6770 0.7709 0.033 Uiso 1 1 calc R . .
C39 C 0.5491(2) 0.73985(19) 0.6914(2) 0.0260(6) Uani 1 1 d . . .
H39A H 0.5896 0.6878 0.6739 0.031 Uiso 1 1 calc R . .
C40 C 0.5829(2) 0.82214(18) 0.65996(17) 0.0209(5) Uani 1 1 d . . .
H40A H 0.6470 0.8259 0.6214 0.025 Uiso 1 1 calc R . .
C14 C 0.5096(2) 1.07508(16) 0.60262(15) 0.0147(4) Uani 1 1 d . . .
C29 C 0.4043(2) 1.11307(17) 0.57744(15) 0.0160(5) Uani 1 1 d . . .
C30 C 0.3642(2) 1.20506(19) 0.56424(18) 0.0233(6) Uani 1 1 d . . .
H30A H 0.4056 1.2442 0.5720 0.028 Uiso 1 1 calc R . .
C31 C 0.2648(2) 1.2403(2) 0.53992(18) 0.0272(6) Uani 1 1 d . . .
H31A H 0.2386 1.3033 0.5310 0.033 Uiso 1 1 calc R . .
C32 C 0.2036(2) 1.1844(2) 0.52861(17) 0.0261(6) Uani 1 1 d . . .
H32A H 0.1347 1.2084 0.5132 0.031 Uiso 1 1 calc R . .
C33 C 0.2435(2) 1.0925(2) 0.53998(17) 0.0232(6) Uani 1 1 d . . .
H33A H 0.2023 1.0539 0.5311 0.028 Uiso 1 1 calc R . .
C34 C 0.3427(2) 1.05709(18) 0.56400(15) 0.0184(5) Uani 1 1 d . . .
H34A H 0.3694 0.9943 0.5715 0.022 Uiso 1 1 calc R . .
C13 C 0.61307(19) 1.10427(17) 0.57932(15) 0.0145(4) Uani 1 1 d . . .
C23 C 0.6480(2) 1.18305(17) 0.51656(15) 0.0155(5) Uani 1 1 d . . .
C24 C 0.7094(2) 1.17224(18) 0.44011(16) 0.0184(5) Uani 1 1 d . . .
H24A H 0.7338 1.1136 0.4302 0.022 Uiso 1 1 calc R . .
C25 C 0.7353(2) 1.24755(19) 0.37794(16) 0.0210(5) Uani 1 1 d . . .
H25A H 0.7779 1.2396 0.3262 0.025 Uiso 1 1 calc R . .
C26 C 0.6995(2) 1.33339(18) 0.39084(17) 0.0217(5) Uani 1 1 d . . .
H26A H 0.7156 1.3844 0.3477 0.026 Uiso 1 1 calc R . .
C27 C 0.6400(2) 1.34426(18) 0.46726(17) 0.0224(5) Uani 1 1 d . . .
H27A H 0.6165 1.4030 0.4772 0.027 Uiso 1 1 calc R . .
C28 C 0.6144(2) 1.26986(18) 0.52941(17) 0.0204(5) Uani 1 1 d . . .
H28A H 0.5734 1.2782 0.5815 0.024 Uiso 1 1 calc R . .
C17 C 0.7711(2) 0.97338(16) 0.63968(15) 0.0151(4) Uani 1 1 d . . .
C18 C 0.7904(2) 0.89235(18) 0.70071(17) 0.0203(5) Uani 1 1 d . . .
H18A H 0.7323 0.8652 0.7331 0.024 Uiso 1 1 calc R . .
C19 C 0.8936(2) 0.85150(19) 0.71423(18) 0.0239(6) Uani 1 1 d . . .
H19A H 0.9055 0.7964 0.7556 0.029 Uiso 1 1 calc R . .
C20 C 0.9793(2) 0.8902(2) 0.66807(18) 0.0255(6) Uani 1 1 d . . .
H20A H 1.0498 0.8613 0.6769 0.031 Uiso 1 1 calc R . .
C21 C 0.9614(2) 0.9717(2) 0.60870(17) 0.0222(5) Uani 1 1 d . . .
H21A H 1.0199 0.9990 0.5775 0.027 Uiso 1 1 calc R . .
C22 C 0.8586(2) 1.01319(18) 0.59490(16) 0.0177(5) Uani 1 1 d . . .
H22A H 0.8472 1.0692 0.5547 0.021 Uiso 1 1 calc R . .
C12 C 0.5547(2) 1.04363(18) 0.83233(16) 0.0184(5) Uani 1 1 d . . .
H12A H 0.5632 0.9802 0.8672 0.022 Uiso 1 1 calc R . .
C7 C 0.8208(2) 1.09560(17) 0.76069(16) 0.0175(5) Uani 1 1 d . . .
H7A H 0.8087 1.1439 0.7128 0.021 Uiso 1 1 calc R . .
C6 C 0.9287(2) 1.05682(17) 0.78059(15) 0.0164(5) Uani 1 1 d . . .
C5 C 1.0197(2) 1.08084(19) 0.72695(16) 0.0205(5) Uani 1 1 d . . .
H5A H 1.0141 1.1259 0.6759 0.025 Uiso 1 1 calc R . .
C4 C 1.1185(2) 1.03760(19) 0.74951(16) 0.0212(5) Uani 1 1 d . . .
H4A H 1.1816 1.0510 0.7127 0.025 Uiso 1 1 calc R . .
C3 C 1.1251(2) 0.97451(19) 0.82613(17) 0.0204(5) Uani 1 1 d . . .
H3A H 1.1923 0.9455 0.8429 0.024 Uiso 1 1 calc R . .
C2 C 1.0321(2) 0.95481(17) 0.87742(16) 0.0166(5) Uani 1 1 d . . .
C1 C 1.0307(2) 0.89508(17) 0.96189(16) 0.0180(5) Uani 1 1 d . . .
H1A H 1.0953 0.8652 0.9829 0.022 Uiso 1 1 calc R . .
C41 C 0.9342(2) 0.83133(17) 1.09023(16) 0.0166(5) Uani 1 1 d . . .
C42 C 0.8363(2) 0.83035(17) 1.14715(16) 0.0198(5) Uani 1 1 d . . .
H42A H 0.7645 0.8646 1.1344 0.024 Uiso 1 1 calc R . .
C49 C 0.9430(2) 0.61579(17) 1.06100(16) 0.0166(5) Uani 1 1 d . . .
C47 C 0.8192(2) 0.60320(17) 1.16067(15) 0.0155(5) Uani 1 1 d . . .
C46 C 0.8275(2) 0.64993(17) 1.07164(15) 0.0163(5) Uani 1 1 d . . .
C56 C 0.7476(2) 0.69801(17) 1.01590(16) 0.0186(5) Uani 1 1 d . . .
C61 C 0.6558(2) 0.75243(19) 1.04576(18) 0.0236(6) Uani 1 1 d . . .
H61A H 0.6468 0.7609 1.1012 0.028 Uiso 1 1 calc R . .
C60 C 0.5774(3) 0.7944(2) 0.9953(2) 0.0340(7) Uani 1 1 d . . .
H60A H 0.5155 0.8317 1.0163 0.041 Uiso 1 1 calc R . .
C59 C 0.5891(3) 0.7821(2) 0.9142(2) 0.0380(8) Uani 1 1 d . . .
H59A H 0.5350 0.8101 0.8799 0.046 Uiso 1 1 calc R . .
C58 C 0.6805(3) 0.7285(2) 0.8837(2) 0.0326(7) Uani 1 1 d . . .
H58A H 0.6891 0.7204 0.8281 0.039 Uiso 1 1 calc R . .
C57 C 0.7594(3) 0.68666(19) 0.93365(17) 0.0238(6) Uani 1 1 d . . .
H57A H 0.8217 0.6502 0.9121 0.029 Uiso 1 1 calc R . .
C62 C 0.7294(2) 0.58919(16) 1.22892(15) 0.0159(5) Uani 1 1 d . . .
C63 C 0.6321(2) 0.58062(18) 1.21112(17) 0.0206(5) Uani 1 1 d . . .
H63A H 0.6248 0.5827 1.1550 0.025 Uiso 1 1 calc R . .
C64 C 0.5459(2) 0.56910(19) 1.27515(19) 0.0247(6) Uani 1 1 d . . .
H64A H 0.4805 0.5626 1.2627 0.030 Uiso 1 1 calc R . .
C65 C 0.5555(2) 0.56707(18) 1.35690(18) 0.0240(6) Uani 1 1 d . . .
H65A H 0.4961 0.5611 1.4002 0.029 Uiso 1 1 calc R . .
C66 C 0.6517(2) 0.57382(18) 1.37532(17) 0.0240(6) Uani 1 1 d . . .
H66A H 0.6584 0.5711 1.4317 0.029 Uiso 1 1 calc R . .
C67 C 0.7388(2) 0.58445(17) 1.31258(16) 0.0186(5) Uani 1 1 d . . .
H67A H 0.8047 0.5885 1.3262 0.022 Uiso 1 1 calc R . .
C68 C 1.0042(2) 0.50375(17) 1.20709(16) 0.0182(5) Uani 1 1 d . . .
C69 C 0.9648(2) 0.43144(18) 1.26481(17) 0.0217(5) Uani 1 1 d . . .
H69A H 0.8932 0.4255 1.2672 0.026 Uiso 1 1 calc R . .
C70 C 1.0283(3) 0.3682(2) 1.31856(19) 0.0288(6) Uani 1 1 d . . .
H70A H 1.0003 0.3193 1.3575 0.035 Uiso 1 1 calc R . .
C71 C 1.1324(3) 0.3764(2) 1.3155(2) 0.0333(7) Uani 1 1 d . . .
H71A H 1.1761 0.3330 1.3524 0.040 Uiso 1 1 calc R . .
C72 C 1.1732(3) 0.4479(2) 1.2585(2) 0.0323(7) Uani 1 1 d . . .
H72A H 1.2450 0.4533 1.2561 0.039 Uiso 1 1 calc R . .
C73 C 1.1091(2) 0.5115(2) 1.20515(19) 0.0259(6) Uani 1 1 d . . .
H73A H 1.1370 0.5608 1.1669 0.031 Uiso 1 1 calc R . .
C50 C 1.0300(2) 0.62277(17) 0.99031(16) 0.0169(5) Uani 1 1 d . . .
C55 C 1.0232(2) 0.69587(18) 0.92045(16) 0.0206(5) Uani 1 1 d . . .
H55A H 0.9606 0.7408 0.9181 0.025 Uiso 1 1 calc R . .
C54 C 1.1067(2) 0.7034(2) 0.85462(17) 0.0255(6) Uani 1 1 d . . .
H54A H 1.1012 0.7538 0.8076 0.031 Uiso 1 1 calc R . .
C53 C 1.1984(2) 0.6382(2) 0.85671(18) 0.0261(6) Uani 1 1 d . . .
H53A H 1.2554 0.6433 0.8113 0.031 Uiso 1 1 calc R . .
C52 C 1.2057(2) 0.5653(2) 0.92612(19) 0.0265(6) Uani 1 1 d . . .
H52A H 1.2683 0.5204 0.9285 0.032 Uiso 1 1 calc R . .
C51 C 1.1219(2) 0.55778(18) 0.99196(17) 0.0214(5) Uani 1 1 d . . .
H51A H 1.1275 0.5074 1.0389 0.026 Uiso 1 1 calc R . .
C45 C 1.0180(2) 0.77371(18) 1.13419(16) 0.0204(5) Uani 1 1 d . . .
H45A H 1.0950 0.7607 1.1105 0.024 Uiso 1 1 calc R . .
C44 C 0.9709(3) 0.73980(19) 1.21803(17) 0.0248(6) Uani 1 1 d . . .
H44A H 1.0095 0.6975 1.2637 0.030 Uiso 1 1 calc R . .
C43 C 0.8609(3) 0.77427(19) 1.22622(17) 0.0246(6) Uani 1 1 d . . .
H43A H 0.8086 0.7611 1.2787 0.029 Uiso 1 1 calc R . .
Sn2A Sn 0.13699(4) 0.60582(3) 1.45839(4) 0.02535(9) Uani 0.7829(17) 1 d P A 1
Cl2A Cl -0.03186(6) 0.60036(5) 1.41666(5) 0.03017(19) Uani 0.7829(17) 1 d P A 1
Cl3A Cl 0.23228(9) 0.64748(8) 1.31079(7) 0.0408(3) Uani 0.7829(17) 1 d P A 1
Cl4A Cl 0.08383(16) 0.76739(14) 1.46352(10) 0.0249(3) Uani 0.7829(17) 1 d P A 1
Sn2B Sn 0.11911(17) 0.58926(16) 1.48937(17) 0.0370(5) Uani 0.2171(17) 1 d P A 2
Cl2B Cl -0.03186(6) 0.60036(5) 1.41666(5) 0.03017(19) Uani 0.22 1 d P A 2
Cl3B Cl 0.2723(5) 0.5304(6) 1.3957(4) 0.086(2) Uani 0.2171(17) 1 d P A 2
Cl4B Cl 0.1047(8) 0.7547(6) 1.4357(6) 0.069(3) Uani 0.2171(17) 1 d P A 2
Cl5A Cl 0.30212(13) 0.70528(10) 0.01576(10) 0.0827(4) Uani 0.7829(17) 1 d PD A 1
Cl6A Cl 0.4241(2) 0.53206(17) 0.09987(15) 0.1058(7) Uani 0.7829(17) 1 d PD A 1
C1SA C 0.3757(5) 0.6492(3) 0.0995(3) 0.0643(18) Uani 0.7829(17) 1 d PD A 1
H1SA H 0.3299 0.6539 0.1537 0.077 Uiso 0.7829(17) 1 calc PR A 1
H1SB H 0.4367 0.6792 0.0942 0.077 Uiso 0.7829(17) 1 calc PR A 1
Cl5B Cl 0.30212(13) 0.70528(10) 0.01576(10) 0.0827(4) Uani 0.22 1 d PD A 2
Cl6B Cl 0.2768(5) 0.6710(4) 0.1921(4) 0.0682(17) Uani 0.2171(17) 1 d PD A 2
C1SB C 0.3588(14) 0.7142(16) 0.0985(6) 0.065(6) Uiso 0.2171(17) 1 d PD A 2
H1SD H 0.3616 0.7779 0.0940 0.078 Uiso 0.2171(17) 1 calc PR A 2
H1SE H 0.4320 0.6788 0.0977 0.078 Uiso 0.2171(17) 1 calc PR A 2

loop_
_atom_site_aniso_label
_atom_site_aniso_U_11
_atom_site_aniso_U_22
_atom_site_aniso_U_33
_atom_site_aniso_U_23
_atom_site_aniso_U_13
_atom_site_aniso_U_12
Sn1 0.01594(9) 0.01513(8) 0.01533(8) 0.00079(6) -0.00352(6) -0.00426(6)
Co2 0.01272(15) 0.01305(15) 0.01267(15) -0.00117(12) -0.00183(12) -0.00098(12)
Co1 0.01730(17) 0.01289(15) 0.01182(15) -0.00008(12) -0.00129(12) -0.00257(13)
Cl1 0.0254(3) 0.0280(3) 0.0205(3) -0.0073(3) -0.0054(3) 0.0033(3)
N1 0.0173(10) 0.0126(9) 0.0151(9) -0.0014(7) -0.0021(8) -0.0024(8)
N3 0.0172(10) 0.0142(9) 0.0141(9) -0.0006(7) -0.0037(8) -0.0039(8)
N2 0.0172(10) 0.0141(9) 0.0142(9) -0.0005(7) -0.0030(8) -0.0028(8)
C48 0.0171(12) 0.0150(11) 0.0137(11) 0.0000(9) -0.0033(9) -0.0023(9)
C8 0.0173(12) 0.0161(11) 0.0133(11) -0.0026(9) -0.0036(9) -0.0017(9)
C9 0.0231(13) 0.0182(12) 0.0147(11) -0.0036(9) -0.0039(10) -0.0025(10)
C10 0.0212(13) 0.0183(12) 0.0200(12) -0.0062(10) -0.0051(10) 0.0045(10)
C11 0.0178(12) 0.0217(13) 0.0178(12) -0.0035(10) 0.0019(9) -0.0011(10)
C16 0.0148(11) 0.0137(11) 0.0151(11) -0.0021(9) -0.0008(9) -0.0032(9)
C15 0.0163(12) 0.0137(11) 0.0153(11) -0.0014(9) -0.0032(9) -0.0021(9)
C35 0.0159(12) 0.0180(11) 0.0144(11) -0.0006(9) -0.0048(9) -0.0045(9)
C36 0.0174(12) 0.0207(12) 0.0226(13) -0.0013(10) -0.0040(10) -0.0031(10)
C37 0.0203(14) 0.0266(14) 0.0297(15) 0.0028(12) -0.0032(11) -0.0098(11)
C38 0.0262(15) 0.0201(13) 0.0344(16) 0.0023(12) -0.0079(12) -0.0102(11)
C39 0.0249(14) 0.0169(12) 0.0366(16) -0.0046(11) -0.0065(12) -0.0051(11)
C40 0.0197(13) 0.0181(12) 0.0237(13) -0.0029(10) -0.0015(10) -0.0051(10)
C14 0.0149(11) 0.0153(11) 0.0126(10) -0.0010(8) -0.0034(8) -0.0015(9)
C29 0.0142(11) 0.0186(11) 0.0119(10) 0.0003(9) -0.0027(8) -0.0008(9)
C30 0.0211(13) 0.0217(13) 0.0264(14) -0.0045(11) -0.0078(11) -0.0003(11)
C31 0.0275(15) 0.0257(14) 0.0247(14) -0.0052(11) -0.0086(12) 0.0062(12)
C32 0.0166(13) 0.0376(16) 0.0177(12) -0.0004(11) -0.0047(10) 0.0024(12)
C33 0.0195(13) 0.0345(15) 0.0159(12) -0.0035(11) -0.0021(10) -0.0091(12)
C34 0.0201(12) 0.0217(12) 0.0122(11) -0.0003(9) -0.0028(9) -0.0052(10)
C13 0.0141(11) 0.0162(11) 0.0118(10) -0.0003(8) -0.0024(8) -0.0032(9)
C23 0.0164(11) 0.0150(11) 0.0137(11) 0.0001(9) -0.0038(9) -0.0028(9)
C24 0.0180(12) 0.0167(11) 0.0183(12) -0.0022(9) -0.0024(9) -0.0013(10)
C25 0.0192(13) 0.0245(13) 0.0136(11) 0.0002(10) 0.0014(9) -0.0014(10)
C26 0.0244(14) 0.0185(12) 0.0174(12) 0.0025(10) -0.0012(10) -0.0040(11)
C27 0.0265(14) 0.0147(12) 0.0207(13) 0.0018(10) -0.0005(10) -0.0029(10)
C28 0.0231(13) 0.0192(12) 0.0160(12) -0.0021(9) -0.0011(10) -0.0019(10)
C17 0.0150(11) 0.0147(11) 0.0145(11) -0.0038(9) -0.0016(9) -0.0009(9)
C18 0.0205(13) 0.0173(12) 0.0199(12) -0.0001(10) -0.0029(10) -0.0023(10)
C19 0.0257(14) 0.0177(12) 0.0242(13) -0.0004(10) -0.0094(11) 0.0040(11)
C20 0.0178(13) 0.0318(15) 0.0230(13) -0.0055(12) -0.0059(10) 0.0045(11)
C21 0.0154(12) 0.0302(14) 0.0200(12) -0.0056(11) -0.0008(10) -0.0042(11)
C22 0.0168(12) 0.0204(12) 0.0142(11) -0.0001(9) -0.0013(9) -0.0056(10)
C12 0.0180(12) 0.0190(12) 0.0154(11) -0.0025(9) 0.0000(9) -0.0019(10)
C7 0.0211(12) 0.0163(11) 0.0141(11) -0.0003(9) -0.0051(9) -0.0032(10)
C6 0.0202(12) 0.0163(11) 0.0130(11) -0.0015(9) -0.0040(9) -0.0051(10)
C5 0.0247(14) 0.0231(13) 0.0136(11) 0.0009(10) -0.0044(10) -0.0095(11)
C4 0.0201(13) 0.0272(14) 0.0163(12) -0.0035(10) 0.0024(10) -0.0104(11)
C3 0.0158(12) 0.0249(13) 0.0193(12) -0.0035(10) -0.0016(9) -0.0040(10)
C2 0.0184(12) 0.0165(11) 0.0151(11) -0.0020(9) -0.0033(9) -0.0049(9)
C1 0.0176(12) 0.0178(12) 0.0156(11) 0.0025(9) -0.0053(9) -0.0024(10)
C41 0.0179(12) 0.0140(11) 0.0162(11) -0.0005(9) -0.0020(9) -0.0036(9)
C42 0.0229(13) 0.0147(11) 0.0187(12) -0.0026(9) 0.0023(10) -0.0036(10)
C49 0.0182(12) 0.0133(11) 0.0164(11) -0.0009(9) -0.0021(9) -0.0027(9)
C47 0.0169(12) 0.0148(11) 0.0133(10) -0.0018(9) -0.0009(9) -0.0029(9)
C46 0.0176(12) 0.0152(11) 0.0146(11) -0.0014(9) -0.0020(9) -0.0026(9)
C56 0.0204(12) 0.0174(12) 0.0164(11) 0.0020(9) -0.0036(9) -0.0066(10)
C61 0.0227(14) 0.0203(13) 0.0230(13) 0.0028(10) -0.0017(11) -0.0053(11)
C60 0.0201(14) 0.0250(15) 0.049(2) 0.0066(14) -0.0079(13) -0.0043(12)
C59 0.0403(19) 0.0309(16) 0.0439(19) 0.0113(14) -0.0303(16) -0.0121(15)
C58 0.048(2) 0.0288(16) 0.0248(15) 0.0043(12) -0.0189(14) -0.0155(15)
C57 0.0331(16) 0.0202(13) 0.0180(12) 0.0006(10) -0.0079(11) -0.0076(12)
C62 0.0169(12) 0.0118(10) 0.0149(11) 0.0011(8) -0.0013(9) -0.0006(9)
C63 0.0208(13) 0.0185(12) 0.0192(12) -0.0012(10) -0.0007(10) -0.0028(10)
C64 0.0179(13) 0.0210(13) 0.0304(15) -0.0015(11) 0.0006(11) -0.0035(11)
C65 0.0252(14) 0.0157(12) 0.0221(13) 0.0005(10) 0.0073(11) -0.0010(10)
C66 0.0326(16) 0.0167(12) 0.0177(12) -0.0018(10) 0.0029(11) -0.0028(11)
C67 0.0235(13) 0.0139(11) 0.0156(11) 0.0008(9) -0.0027(10) -0.0032(10)
C68 0.0210(13) 0.0156(11) 0.0166(11) -0.0019(9) -0.0032(9) -0.0024(10)
C69 0.0249(14) 0.0168(12) 0.0195(12) -0.0002(10) -0.0024(10) -0.0014(10)
C70 0.0369(17) 0.0188(13) 0.0234(14) 0.0033(11) -0.0041(12) -0.0007(12)
C71 0.0415(19) 0.0233(15) 0.0298(16) -0.0010(12) -0.0147(14) 0.0067(13)
C72 0.0247(15) 0.0296(16) 0.0404(18) -0.0033(14) -0.0143(13) 0.0020(13)
C73 0.0245(14) 0.0207(13) 0.0292(15) 0.0005(11) -0.0072(12) -0.0022(11)
C50 0.0199(12) 0.0169(11) 0.0150(11) -0.0052(9) 0.0009(9) -0.0066(10)
C55 0.0229(13) 0.0186(12) 0.0174(12) -0.0027(10) 0.0005(10) -0.0031(10)
C54 0.0294(15) 0.0282(15) 0.0166(12) -0.0010(11) 0.0004(11) -0.0088(12)
C53 0.0218(14) 0.0340(16) 0.0226(13) -0.0101(12) 0.0055(11) -0.0088(12)
C52 0.0223(14) 0.0269(15) 0.0294(15) -0.0116(12) 0.0009(11) -0.0003(11)
C51 0.0244(14) 0.0166(12) 0.0205(12) -0.0027(10) 0.0013(10) -0.0044(10)
C45 0.0242(13) 0.0192(12) 0.0181(12) 0.0012(10) -0.0078(10) -0.0074(10)
C44 0.0414(17) 0.0190(13) 0.0161(12) 0.0005(10) -0.0103(11) -0.0102(12)
C43 0.0374(17) 0.0197(13) 0.0152(12) -0.0039(10) 0.0031(11) -0.0089(12)
Sn2A 0.02140(17) 0.02016(15) 0.0315(2) 0.00538(15) -0.01243(16) -0.00432(11)
Cl2A 0.0246(4) 0.0374(4) 0.0257(4) 0.0055(3) -0.0094(3) -0.0106(3)
Cl3A 0.0313(5) 0.0498(7) 0.0478(6) -0.0241(5) 0.0149(5) -0.0235(5)
Cl4A 0.0239(6) 0.0235(5) 0.0266(6) -0.0001(4) -0.0074(4) -0.0069(4)
Sn2B 0.0344(9) 0.0359(10) 0.0441(11) -0.0147(8) -0.0191(8) 0.0051(7)
Cl2B 0.0246(4) 0.0374(4) 0.0257(4) 0.0055(3) -0.0094(3) -0.0106(3)
Cl3B 0.056(3) 0.156(7) 0.065(4) -0.061(4) 0.007(3) -0.028(4)
Cl4B 0.053(5) 0.045(5) 0.097(7) 0.033(4) -0.041(5) -0.020(4)
Cl5A 0.0880(10) 0.0794(10) 0.0778(9) -0.0194(8) -0.0018(8) -0.0177(8)
Cl6A 0.1216(19) 0.1106(17) 0.0951(16) -0.0406(13) -0.0295(14) -0.0091(14)
C1SA 0.077(4) 0.088(5) 0.034(3) -0.016(3) 0.011(3) -0.043(4)
Cl5B 0.0880(10) 0.0794(10) 0.0778(9) -0.0194(8) -0.0018(8) -0.0177(8)
Cl6B 0.068(4) 0.065(3) 0.078(4) -0.004(3) -0.033(3) -0.022(3)

loop_
_atom_type_symbol
_atom_type_description
_atom_type_scat_dispersion_real
_atom_type_scat_dispersion_imag
_atom_type_scat_source
C C 0.0033 0.0016 'International Tables Vol C Tables 4.2.6.8 and 6.1.1.4'
H H 0.0000 0.0000 'International Tables Vol C Tables 4.2.6.8 and 6.1.1.4'
N N 0.0061 0.0033 'International Tables Vol C Tables 4.2.6.8 and 6.1.1.4'
Cl Cl 0.1484 0.1585 'International Tables Vol C Tables 4.2.6.8 and 6.1.1.4'
Co Co 0.3494 0.9721 'International Tables Vol C Tables 4.2.6.8 and 6.1.1.4'
Sn Sn -0.6537 1.4246 'International Tables Vol C Tables 4.2.6.8 and 6.1.1.4'

loop_
_geom_angle_atom_site_label_1
_geom_angle_atom_site_label_2
_geom_angle_atom_site_label_3
_geom_angle
N2 Sn1 N3 69.19(7)
N2 Sn1 Cl1 97.35(6)
N3 Sn1 Cl1 83.56(6)
N2 Sn1 N1 67.70(7)
N3 Sn1 N1 133.98(7)
Cl1 Sn1 N1 86.62(5)
C13 Co2 C14 43.57(10)
C13 Co2 C15 63.17(10)
C14 Co2 C15 43.36(10)
C13 Co2 C16 43.29(10)
C14 Co2 C16 62.77(10)
C15 Co2 C16 43.17(10)
C13 Co2 C11 154.64(11)
C14 Co2 C11 118.08(11)
C15 Co2 C11 118.66(11)
C16 Co2 C11 155.77(10)
C13 Co2 C10 122.77(11)
C14 Co2 C10 115.39(11)
C15 Co2 C10 147.55(11)
C16 Co2 C10 163.27(10)
C11 Co2 C10 40.90(11)
C13 Co2 C9 112.48(10)
C14 Co2 C9 138.34(10)
C15 Co2 C9 172.30(11)
C16 Co2 C9 129.20(11)
C11 Co2 C9 68.16(11)
C10 Co2 C9 39.98(11)
C13 Co2 C12 165.14(10)
C14 Co2 C12 145.27(10)
C15 Co2 C12 114.35(10)
C16 Co2 C12 124.01(10)
C11 Co2 C12 40.19(11)
C10 Co2 C12 67.91(11)
C9 Co2 C12 68.06(10)
C13 Co2 C8 130.68(10)
C14 Co2 C8 174.24(10)
C15 Co2 C8 136.96(10)
C16 Co2 C8 113.21(10)
C11 Co2 C8 67.37(11)
C10 Co2 C8 67.12(11)
C9 Co2 C8 40.25(10)
C12 Co2 C8 40.12(10)
C46 Co1 C49 43.67(11)
C46 Co1 C48 63.12(10)
C49 Co1 C48 43.61(10)
C46 Co1 C47 43.21(10)
C49 Co1 C47 63.05(10)
C48 Co1 C47 43.19(10)
C46 Co1 C42 116.34(11)
C49 Co1 C42 148.27(11)
C48 Co1 C42 163.27(10)
C47 Co1 C42 123.69(11)
C46 Co1 C43 137.28(12)
C49 Co1 C43 170.93(11)
C48 Co1 C43 127.32(11)
C47 Co1 C43 111.10(11)
C42 Co1 C43 40.47(11)
C46 Co1 C41 122.12(10)
C49 Co1 C41 120.64(10)
C48 Co1 C41 155.34(11)
C47 Co1 C41 158.06(11)
C42 Co1 C41 40.68(10)
C43 Co1 C41 67.53(10)
C46 Co1 C44 169.95(10)
C49 Co1 C44 136.99(12)
C48 Co1 C44 110.10(11)
C47 Co1 C44 126.75(11)
C42 Co1 C44 67.78(12)
C43 Co1 C44 39.80(12)
C41 Co1 C44 67.30(11)
C46 Co1 C45 149.39(10)
C49 Co1 C45 115.49(11)
C48 Co1 C45 121.33(11)
C47 Co1 C45 160.99(11)
C42 Co1 C45 68.53(11)
C43 Co1 C45 67.51(12)
C41 Co1 C45 40.55(10)
C44 Co1 C45 39.97(11)
C1 N1 C41 121.3(2)
C1 N1 Sn1 113.17(17)
C41 N1 Sn1 124.34(16)
C7 N3 C8 122.6(2)
C7 N3 Sn1 116.63(17)
C8 N3 Sn1 120.79(15)
C2 N2 C6 119.5(2)
C2 N2 Sn1 119.98(16)
C6 N2 Sn1 119.29(17)
C47 C48 C68 133.1(2)
C47 C48 C49 89.89(19)
C68 C48 C49 136.4(2)
C47 C48 Co1 68.42(14)
C68 C48 Co1 127.33(19)
C49 C48 Co1 67.93(14)
N3 C8 C12 123.0(2)
N3 C8 C9 128.3(2)
C12 C8 C9 108.8(2)
N3 C8 Co2 126.28(18)
C12 C8 Co2 69.67(15)
C9 C8 Co2 69.55(14)
C10 C9 C8 107.4(2)
C10 C9 Co2 69.58(15)
C8 C9 Co2 70.20(15)
C10 C9 H9A 126.3
C8 C9 H9A 126.3
Co2 C9 H9A 126.3
C9 C10 C11 108.3(2)
C9 C10 Co2 70.44(15)
C11 C10 Co2 69.04(15)
C9 C10 H10A 125.9
C11 C10 H10A 125.9
Co2 C10 H10A 125.9
C12 C11 C10 108.2(2)
C12 C11 Co2 70.91(15)
C10 C11 Co2 70.06(15)
C12 C11 H11A 125.9
C10 C11 H11A 125.9
Co2 C11 H11A 125.9
C17 C16 C13 135.2(2)
C17 C16 C15 134.6(2)
C13 C16 C15 90.25(19)
C17 C16 Co2 120.64(18)
C13 C16 Co2 67.58(14)
C15 C16 Co2 68.25(14)
C16 C15 C14 89.77(19)
C16 C15 C35 135.4(2)
C14 C15 C35 133.5(2)
C16 C15 Co2 68.57(14)
C14 C15 Co2 67.91(14)
C35 C15 Co2 130.06(18)
C36 C35 C40 118.7(2)
C36 C35 C15 122.0(2)
C40 C35 C15 119.2(2)
C35 C36 C37 120.7(3)
C35 C36 H36A 119.7
C37 C36 H36A 119.7
C38 C37 C36 119.6(3)
C38 C37 H37A 120.2
C36 C37 H37A 120.2
C39 C38 C37 120.3(3)
C39 C38 H38A 119.9
C37 C38 H38A 119.9
C38 C39 C40 119.9(3)
C38 C39 H39A 120.0
C40 C39 H39A 120.0
C39 C40 C35 120.7(3)
C39 C40 H40A 119.6
C35 C40 H40A 119.6
C29 C14 C15 134.7(2)
C29 C14 C13 134.3(2)
C15 C14 C13 90.13(19)
C29 C14 Co2 128.77(18)
C15 C14 Co2 68.74(14)
C13 C14 Co2 68.02(13)
C30 C29 C34 118.5(2)
C30 C29 C14 121.3(2)
C34 C29 C14 120.2(2)
C31 C30 C29 120.8(3)
C31 C30 H30A 119.6
C29 C30 H30A 119.6
C32 C31 C30 120.3(3)
C32 C31 H31A 119.9
C30 C31 H31A 119.9
C31 C32 C33 119.5(3)
C31 C32 H32A 120.2
C33 C32 H32A 120.2
C34 C33 C32 120.4(3)
C34 C33 H33A 119.8
C32 C33 H33A 119.8
C33 C34 C29 120.5(3)
C33 C34 H34A 119.8
C29 C34 H34A 119.8
C16 C13 C14 89.84(19)
C16 C13 C23 136.8(2)
C14 C13 C23 131.2(2)
C16 C13 Co2 69.13(13)
C14 C13 Co2 68.42(13)
C23 C13 Co2 131.65(18)
C28 C23 C24 118.5(2)
C28 C23 C13 121.3(2)
C24 C23 C13 120.0(2)
C23 C24 C25 120.1(2)
C23 C24 H24A 119.9
C25 C24 H24A 119.9
C26 C25 C24 120.7(2)
C26 C25 H25A 119.6
C24 C25 H25A 119.6
C25 C26 C27 119.3(2)
C25 C26 H26A 120.4
C27 C26 H26A 120.4
C26 C27 C28 120.3(3)
C26 C27 H27A 119.8
C28 C27 H27A 119.8
C27 C28 C23 121.0(2)
C27 C28 H28A 119.5
C23 C28 H28A 119.5
C18 C17 C22 118.2(2)
C18 C17 C16 121.0(2)
C22 C17 C16 120.9(2)
C19 C18 C17 120.6(2)
C19 C18 H18A 119.7
C17 C18 H18A 119.7
C20 C19 C18 120.6(3)
C20 C19 H19A 119.7
C18 C19 H19A 119.7
C19 C20 C21 119.5(3)
C19 C20 H20A 120.2
C21 C20 H20A 120.2
C22 C21 C20 120.3(3)
C22 C21 H21A 119.8
C20 C21 H21A 119.8
C21 C22 C17 120.7(2)
C21 C22 H22A 119.6
C17 C22 H22A 119.6
C11 C12 C8 107.4(2)
C11 C12 Co2 68.90(15)
C8 C12 Co2 70.21(14)
C11 C12 H12A 126.3
C8 C12 H12A 126.3
Co2 C12 H12A 126.3
N3 C7 C6 117.8(2)
N3 C7 H7A 121.1
C6 C7 H7A 121.1
N2 C6 C5 121.3(2)
N2 C6 C7 115.8(2)
C5 C6 C7 122.9(2)
C4 C5 C6 118.7(2)
C4 C5 H5A 120.7
C6 C5 H5A 120.7
C5 C4 C3 119.8(2)
C5 C4 H4A 120.1
C3 C4 H4A 120.1
C2 C3 C4 118.8(3)
C2 C3 H3A 120.6
C4 C3 H3A 120.6
N2 C2 C3 121.8(2)
N2 C2 C1 115.3(2)
C3 C2 C1 122.7(2)
N1 C1 C2 118.8(2)
N1 C1 H1A 120.6
C2 C1 H1A 120.6
N1 C41 C42 122.6(2)
N1 C41 C45 129.0(2)
C42 C41 C45 108.3(2)
N1 C41 Co1 127.81(18)
C42 C41 Co1 69.06(14)
C45 C41 Co1 70.12(14)
C43 C42 C41 107.1(2)
C43 C42 Co1 70.24(16)
C41 C42 Co1 70.27(15)
C43 C42 H42A 126.4
C41 C42 H42A 126.4
Co1 C42 H42A 126.4
C50 C49 C46 135.3(2)
C50 C49 C48 135.1(2)
C46 C49 C48 89.61(19)
C50 C49 Co1 122.64(18)
C46 C49 Co1 68.16(14)
C48 C49 Co1 68.46(14)
C46 C47 C48 90.50(19)
C46 C47 C62 133.9(2)
C48 C47 C62 135.3(2)
C46 C47 Co1 68.11(14)
C48 C47 Co1 68.39(14)
C62 C47 Co1 125.88(18)
C47 C46 C49 90.0(2)
C47 C46 C56 132.9(2)
C49 C46 C56 136.4(2)
C47 C46 Co1 68.68(14)
C49 C46 Co1 68.17(14)
C56 C46 Co1 127.60(19)
C61 C56 C57 118.7(3)
C61 C56 C46 120.1(2)
C57 C56 C46 121.1(3)
C60 C61 C56 120.7(3)
C60 C61 H61A 119.7
C56 C61 H61A 119.7
C61 C60 C59 120.3(3)
C61 C60 H60A 119.8
C59 C60 H60A 119.8
C58 C59 C60 119.4(3)
C58 C59 H59A 120.3
C60 C59 H59A 120.3
C59 C58 C57 120.6(3)
C59 C58 H58A 119.7
C57 C58 H58A 119.7
C58 C57 C56 120.3(3)
C58 C57 H57A 119.9
C56 C57 H57A 119.9
C63 C62 C67 118.8(2)
C63 C62 C47 120.1(2)
C67 C62 C47 121.1(2)
C64 C63 C62 120.5(3)
C64 C63 H63A 119.8
C62 C63 H63A 119.8
C65 C64 C63 120.2(3)
C65 C64 H64A 119.9
C63 C64 H64A 119.9
C66 C65 C64 119.8(3)
C66 C65 H65A 120.1
C64 C65 H65A 120.1
C65 C66 C67 121.0(3)
C65 C66 H66A 119.5
C67 C66 H66A 119.5
C66 C67 C62 119.9(3)
C66 C67 H67A 120.1
C62 C67 H67A 120.1
C73 C68 C69 118.4(3)
C73 C68 C48 122.5(2)
C69 C68 C48 119.1(2)
C70 C69 C68 121.0(3)
C70 C69 H69A 119.5
C68 C69 H69A 119.5
C71 C70 C69 119.9(3)
C71 C70 H70A 120.0
C69 C70 H70A 120.0
C70 C71 C72 120.0(3)
C70 C71 H71A 120.0
C72 C71 H71A 120.0
C73 C72 C71 120.0(3)
C73 C72 H72A 120.0
C71 C72 H72A 120.0
C72 C73 C68 120.7(3)
C72 C73 H73A 119.7
C68 C73 H73A 119.7
C51 C50 C55 118.5(2)
C51 C50 C49 120.7(2)
C55 C50 C49 120.7(2)
C54 C55 C50 120.6(3)
C54 C55 H55A 119.7
C50 C55 H55A 119.7
C55 C54 C53 120.5(3)
C55 C54 H54A 119.7
C53 C54 H54A 119.7
C54 C53 C52 119.2(3)
C54 C53 H53A 120.4
C52 C53 H53A 120.4
C51 C52 C53 120.2(3)
C51 C52 H52A 119.9
C53 C52 H52A 119.9
C52 C51 C50 121.0(3)
C52 C51 H51A 119.5
C50 C51 H51A 119.5
C44 C45 C41 106.9(3)
C44 C45 Co1 69.86(16)
C41 C45 Co1 69.33(15)
C44 C45 H45A 126.5
C41 C45 H45A 126.5
Co1 C45 H45A 126.5
C43 C44 C45 109.0(3)
C43 C44 Co1 69.72(17)
C45 C44 Co1 70.17(16)
C43 C44 H44A 125.5
C45 C44 H44A 125.5
Co1 C44 H44A 125.5
C44 C43 C42 108.7(2)
C44 C43 Co1 70.49(16)
C42 C43 Co1 69.29(15)
C44 C43 H43A 125.7
C42 C43 H43A 125.7
Co1 C43 H43A 125.7
Cl2A Sn2A Cl4A 93.83(6)
Cl2A Sn2A Cl3A 95.44(4)
Cl4A Sn2A Cl3A 91.16(5)
Cl3B Sn2B Cl4B 102.8(3)
Cl5A C1SA Cl6A 111.9(3)
Cl5A C1SA H1SA 109.2
Cl6A C1SA H1SA 109.2
Cl5A C1SA H1SB 109.2
Cl6A C1SA H1SB 109.2
H1SA C1SA H1SB 107.9
Cl6B C1SB H1SD 110.5
Cl6B C1SB H1SE 110.5
H1SD C1SB H1SE 108.7

loop_
_geom_bond_atom_site_label_1
_geom_bond_atom_site_label_2
_geom_bond_distance
Sn1 N2 2.272(2)
Sn1 N3 2.408(2)
Sn1 Cl1 2.4462(9)
Sn1 N1 2.495(2)
Co2 C13 1.973(2)
Co2 C14 1.979(3)
Co2 C15 1.990(3)
Co2 C16 1.994(2)
Co2 C11 2.050(3)
Co2 C10 2.063(3)
Co2 C9 2.075(3)
Co2 C12 2.076(3)
Co2 C8 2.083(3)
Co1 C46 1.978(3)
Co1 C49 1.978(3)
Co1 C48 1.986(3)
Co1 C47 1.986(3)
Co1 C42 2.050(3)
Co1 C43 2.063(3)
Co1 C41 2.066(3)
Co1 C44 2.073(3)
Co1 C45 2.077(3)
N1 C1 1.284(3)
N1 C41 1.403(3)
N3 C7 1.282(3)
N3 C8 1.399(3)
N2 C2 1.352(3)
N2 C6 1.357(3)
C48 C47 1.462(4)
C48 C68 1.471(4)
C48 C49 1.472(3)
C8 C12 1.427(4)
C8 C9 1.431(4)
C9 C10 1.415(4)
C9 H9A 1.0000
C10 C11 1.437(4)
C10 H10A 1.0000
C11 C12 1.418(4)
C11 H11A 1.0000
C16 C17 1.453(4)
C16 C13 1.464(3)
C16 C15 1.466(3)
C15 C14 1.466(3)
C15 C35 1.474(3)
C35 C36 1.388(4)
C35 C40 1.397(4)
C36 C37 1.394(4)
C36 H36A 0.9500
C37 C38 1.390(4)
C37 H37A 0.9500
C38 C39 1.377(4)
C38 H38A 0.9500
C39 C40 1.388(4)
C39 H39A 0.9500
C40 H40A 0.9500
C14 C29 1.463(3)
C14 C13 1.467(3)
C29 C30 1.391(4)
C29 C34 1.400(4)
C30 C31 1.384(4)
C30 H30A 0.9500
C31 C32 1.379(4)
C31 H31A 0.9500
C32 C33 1.390(4)
C32 H32A 0.9500
C33 C34 1.380(4)
C33 H33A 0.9500
C34 H34A 0.9500
C13 C23 1.479(3)
C23 C28 1.393(4)
C23 C24 1.393(4)
C24 C25 1.398(4)
C24 H24A 0.9500
C25 C26 1.381(4)
C25 H25A 0.9500
C26 C27 1.384(4)
C26 H26A 0.9500
C27 C28 1.387(4)
C27 H27A 0.9500
C28 H28A 0.9500
C17 C18 1.403(4)
C17 C22 1.405(3)
C18 C19 1.387(4)
C18 H18A 0.9500
C19 C20 1.384(4)
C19 H19A 0.9500
C20 C21 1.392(4)
C20 H20A 0.9500
C21 C22 1.386(4)
C21 H21A 0.9500
C22 H22A 0.9500
C12 H12A 1.0000
C7 C6 1.467(4)
C7 H7A 0.9500
C6 C5 1.393(4)
C5 C4 1.387(4)
C5 H5A 0.9500
C4 C3 1.391(4)
C4 H4A 0.9500
C3 C2 1.381(4)
C3 H3A 0.9500
C2 C1 1.463(3)
C1 H1A 0.9500
C41 C42 1.431(4)
C41 C45 1.436(4)
C42 C43 1.423(4)
C42 H42A 1.0000
C49 C50 1.462(3)
C49 C46 1.471(4)
C47 C46 1.460(3)
C47 C62 1.470(3)
C46 C56 1.473(4)
C56 C61 1.393(4)
C56 C57 1.403(4)
C61 C60 1.387(4)
C61 H61A 0.9500
C60 C59 1.391(5)
C60 H60A 0.9500
C59 C58 1.386(5)
C59 H59A 0.9500
C58 C57 1.387(4)
C58 H58A 0.9500
C57 H57A 0.9500
C62 C63 1.401(4)
C62 C67 1.404(4)
C63 C64 1.393(4)
C63 H63A 0.9500
C64 C65 1.383(4)
C64 H64A 0.9500
C65 C66 1.382(4)
C65 H65A 0.9500
C66 C67 1.388(4)
C66 H66A 0.9500
C67 H67A 0.9500
C68 C73 1.393(4)
C68 C69 1.395(4)
C69 C70 1.384(4)
C69 H69A 0.9500
C70 C71 1.381(5)
C70 H70A 0.9500
C71 C72 1.389(5)
C71 H71A 0.9500
C72 C73 1.387(4)
C72 H72A 0.9500
C73 H73A 0.9500
C50 C51 1.387(4)
C50 C55 1.395(4)
C55 C54 1.384(4)
C55 H55A 0.9500
C54 C53 1.386(4)
C54 H54A 0.9500
C53 C52 1.389(4)
C53 H53A 0.9500
C52 C51 1.386(4)
C52 H52A 0.9500
C51 H51A 0.9500
C45 C44 1.418(4)
C45 H45A 1.0000
C44 C43 1.408(4)
C44 H44A 1.0000
C43 H43A 1.0000
Sn2A Cl2A 2.4621(10)
Sn2A Cl4A 2.490(2)
Sn2A Cl3A 2.5083(14)
Sn2B Cl3B 2.446(6)
Sn2B Cl4B 2.479(10)
Cl5A C1SA 1.768(5)
Cl6A C1SA 1.801(4)
C1SA H1SA 0.9900
C1SA H1SB 0.9900
Cl6B C1SB 1.766(9)
C1SB H1SD 0.9900
C1SB H1SE 0.9900

loop_
_geom_torsion_atom_site_label_1
_geom_torsion_atom_site_label_2
_geom_torsion_atom_site_label_3
_geom_torsion_atom_site_label_4
_geom_torsion
N2 Sn1 N1 C1 -17.93(18)
N3 Sn1 N1 C1 -39.6(2)
Cl1 Sn1 N1 C1 -117.30(18)
N2 Sn1 N1 C41 174.5(2)
N3 Sn1 N1 C41 152.81(17)
Cl1 Sn1 N1 C41 75.13(19)
N2 Sn1 N3 C7 6.80(18)
Cl1 Sn1 N3 C7 107.20(19)
N1 Sn1 N3 C7 28.2(2)
N2 Sn1 N3 C8 -174.4(2)
Cl1 Sn1 N3 C8 -74.03(18)
N1 Sn1 N3 C8 -152.98(17)
N3 Sn1 N2 C2 -177.3(2)
Cl1 Sn1 N2 C2 102.45(19)
N1 Sn1 N2 C2 19.18(18)
N3 Sn1 N2 C6 -10.17(18)
Cl1 Sn1 N2 C6 -90.38(18)
N1 Sn1 N2 C6 -173.7(2)
C46 Co1 C48 C47 -49.16(14)
C49 Co1 C48 C47 -99.10(19)
C42 Co1 C48 C47 43.2(4)
C43 Co1 C48 C47 81.33(18)
C41 Co1 C48 C47 -158.1(2)
C44 Co1 C48 C47 122.76(15)
C45 Co1 C48 C47 165.65(14)
C46 Co1 C48 C68 -177.7(3)
C49 Co1 C48 C68 132.3(3)
C47 Co1 C48 C68 -128.6(3)
C42 Co1 C48 C68 -85.3(5)
C43 Co1 C48 C68 -47.2(3)
C41 Co1 C48 C68 73.4(3)
C44 Co1 C48 C68 -5.8(3)
C45 Co1 C48 C68 37.1(3)
C46 Co1 C48 C49 49.94(15)
C47 Co1 C48 C49 99.10(19)
C42 Co1 C48 C49 142.3(4)
C43 Co1 C48 C49 -179.57(16)
C41 Co1 C48 C49 -59.0(3)
C44 Co1 C48 C49 -138.15(16)
C45 Co1 C48 C49 -95.25(16)
C7 N3 C8 C12 158.1(3)
Sn1 N3 C8 C12 -20.6(3)
C7 N3 C8 C9 -21.3(4)
Sn1 N3 C8 C9 160.0(2)
C7 N3 C8 Co2 70.2(3)
Sn1 N3 C8 Co2 -108.46(18)
C13 Co2 C8 N3 -46.7(3)
C14 Co2 C8 N3 -44.0(11)
C15 Co2 C8 N3 46.1(3)
C16 Co2 C8 N3 0.8(2)
C11 Co2 C8 N3 154.4(2)
C10 Co2 C8 N3 -161.0(2)
C9 Co2 C8 N3 -123.1(3)
C12 Co2 C8 N3 116.6(3)
C13 Co2 C8 C12 -163.30(15)
C14 Co2 C8 C12 -160.6(10)
C15 Co2 C8 C12 -70.5(2)
C16 Co2 C8 C12 -115.81(16)
C11 Co2 C8 C12 37.85(15)
C10 Co2 C8 C12 82.37(16)
C9 Co2 C8 C12 120.3(2)
C13 Co2 C8 C9 76.41(19)
C14 Co2 C8 C9 79.1(10)
C15 Co2 C8 C9 169.19(16)
C16 Co2 C8 C9 123.90(16)
C11 Co2 C8 C9 -82.44(17)
C10 Co2 C8 C9 -37.92(15)
C12 Co2 C8 C9 -120.3(2)
N3 C8 C9 C10 -179.4(2)
C12 C8 C9 C10 1.1(3)
Co2 C8 C9 C10 59.93(18)
N3 C8 C9 Co2 120.7(3)
C12 C8 C9 Co2 -58.78(18)
C13 Co2 C9 C10 114.71(16)
C14 Co2 C9 C10 70.3(2)
C15 Co2 C9 C10 168.9(7)
C16 Co2 C9 C10 161.95(15)
C11 Co2 C9 C10 -37.87(16)
C12 Co2 C9 C10 -81.34(16)
C8 Co2 C9 C10 -118.2(2)
C13 Co2 C9 C8 -127.08(15)
C14 Co2 C9 C8 -171.47(15)
C15 Co2 C9 C8 -72.9(8)
C16 Co2 C9 C8 -79.85(18)
C11 Co2 C9 C8 80.33(16)
C10 Co2 C9 C8 118.2(2)
C12 Co2 C9 C8 36.86(15)
C8 C9 C10 C11 -1.5(3)
Co2 C9 C10 C11 58.86(19)
C8 C9 C10 Co2 -60.32(18)
C13 Co2 C10 C9 -86.56(17)
C14 Co2 C10 C9 -136.15(15)
C15 Co2 C10 C9 -177.25(17)
C16 Co2 C10 C9 -56.5(4)
C11 Co2 C10 C9 119.5(2)
C12 Co2 C10 C9 81.74(16)
C8 Co2 C10 C9 38.17(15)
C13 Co2 C10 C11 153.93(16)
C14 Co2 C10 C11 104.35(17)
C15 Co2 C10 C11 63.2(3)
C16 Co2 C10 C11 -176.1(3)
C9 Co2 C10 C11 -119.5(2)
C12 Co2 C10 C11 -37.76(16)
C8 Co2 C10 C11 -81.34(17)
C9 C10 C11 C12 1.2(3)
Co2 C10 C11 C12 60.97(18)
C9 C10 C11 Co2 -59.73(19)
C13 Co2 C11 C12 -178.1(2)
C14 Co2 C11 C12 144.29(16)
C15 Co2 C11 C12 94.64(18)
C16 Co2 C11 C12 58.8(3)
C10 Co2 C11 C12 -118.5(2)
C9 Co2 C11 C12 -81.41(17)
C8 Co2 C11 C12 -37.78(16)
C13 Co2 C11 C10 -59.6(3)
C14 Co2 C11 C10 -97.26(17)
C15 Co2 C11 C10 -146.90(16)
C16 Co2 C11 C10 177.2(2)
C9 Co2 C11 C10 37.04(16)
C12 Co2 C11 C10 118.5(2)
C8 Co2 C11 C10 80.67(17)
C13 Co2 C16 C17 130.3(3)
C14 Co2 C16 C17 -179.6(2)
C15 Co2 C16 C17 -129.9(3)
C11 Co2 C16 C17 -81.2(3)
C10 Co2 C16 C17 92.5(4)
C9 Co2 C16 C17 48.7(2)
C12 Co2 C16 C17 -39.5(2)
C8 Co2 C16 C17 4.9(2)
C14 Co2 C16 C13 50.05(14)
C15 Co2 C16 C13 99.76(19)
C11 Co2 C16 C13 148.5(3)
C10 Co2 C16 C13 -37.8(4)
C9 Co2 C16 C13 -81.60(17)
C12 Co2 C16 C13 -169.79(14)
C8 Co2 C16 C13 -125.39(14)
C13 Co2 C16 C15 -99.76(19)
C14 Co2 C16 C15 -49.71(14)
C11 Co2 C16 C15 48.7(3)
C10 Co2 C16 C15 -137.6(4)
C9 Co2 C16 C15 178.64(14)
C12 Co2 C16 C15 90.44(17)
C8 Co2 C16 C15 134.85(14)
C17 C16 C15 C14 178.4(3)
C13 C16 C15 C14 0.62(19)
Co2 C16 C15 C14 66.27(14)
C17 C16 C15 C35 -13.8(5)
C13 C16 C15 C35 168.4(3)
Co2 C16 C15 C35 -125.9(3)
C17 C16 C15 Co2 112.2(3)
C13 C16 C15 Co2 -65.65(14)
C13 Co2 C15 C16 49.23(14)
C14 Co2 C15 C16 98.90(18)
C11 Co2 C15 C16 -159.43(14)
C10 Co2 C15 C16 158.80(18)
C9 Co2 C15 C16 -7.9(8)
C12 Co2 C15 C16 -114.51(15)
C8 Co2 C15 C16 -72.69(19)
C13 Co2 C15 C14 -49.67(14)
C16 Co2 C15 C14 -98.90(18)
C11 Co2 C15 C14 101.67(16)
C10 Co2 C15 C14 59.9(2)
C9 Co2 C15 C14 -106.8(7)
C12 Co2 C15 C14 146.59(14)
C8 Co2 C15 C14 -171.59(15)
C13 Co2 C15 C35 -178.7(3)
C14 Co2 C15 C35 -129.0(3)
C16 Co2 C15 C35 132.1(3)
C11 Co2 C15 C35 -27.4(3)
C10 Co2 C15 C35 -69.1(3)
C9 Co2 C15 C35 124.1(7)
C12 Co2 C15 C35 17.5(3)
C8 Co2 C15 C35 59.4(3)
C16 C15 C35 C36 145.0(3)
C14 C15 C35 C36 -51.9(4)
Co2 C15 C35 C36 45.1(4)
C16 C15 C35 C40 -37.7(4)
C14 C15 C35 C40 125.4(3)
Co2 C15 C35 C40 -137.7(2)
C40 C35 C36 C37 1.0(4)
C15 C35 C36 C37 178.2(3)
C35 C36 C37 C38 0.2(4)
C36 C37 C38 C39 -1.7(5)
C37 C38 C39 C40 1.9(5)
C38 C39 C40 C35 -0.7(4)
C36 C35 C40 C39 -0.7(4)
C15 C35 C40 C39 -178.1(3)
C16 C15 C14 C29 169.1(3)
C35 C15 C14 C29 0.9(5)
Co2 C15 C14 C29 -124.1(3)
C16 C15 C14 C13 -0.62(19)
C35 C15 C14 C13 -168.8(3)
Co2 C15 C14 C13 66.26(14)
C16 C15 C14 Co2 -66.88(14)
C35 C15 C14 Co2 124.9(3)
C13 Co2 C14 C29 -129.9(3)
C15 Co2 C14 C29 130.9(3)
C16 Co2 C14 C29 -179.6(3)
C11 Co2 C14 C29 27.8(3)
C10 Co2 C14 C29 -18.2(3)
C9 Co2 C14 C29 -60.2(3)
C12 Co2 C14 C29 69.2(3)
C8 Co2 C14 C29 -132.8(9)
C13 Co2 C14 C15 99.19(19)
C16 Co2 C14 C15 49.48(14)
C11 Co2 C14 C15 -103.12(16)
C10 Co2 C14 C15 -149.08(14)
C9 Co2 C14 C15 168.88(16)
C12 Co2 C14 C15 -61.7(2)
C8 Co2 C14 C15 96.2(10)
C15 Co2 C14 C13 -99.19(19)
C16 Co2 C14 C13 -49.71(14)
C11 Co2 C14 C13 157.69(14)
C10 Co2 C14 C13 111.73(15)
C9 Co2 C14 C13 69.7(2)
C12 Co2 C14 C13 -160.91(17)
C8 Co2 C14 C13 -2.9(11)
C15 C14 C29 C30 155.1(3)
C13 C14 C29 C30 -39.4(4)
Co2 C14 C29 C30 57.1(3)
C15 C14 C29 C34 -26.5(4)
C13 C14 C29 C34 139.0(3)
Co2 C14 C29 C34 -124.6(2)
C34 C29 C30 C31 1.2(4)
C14 C29 C30 C31 179.6(3)
C29 C30 C31 C32 0.2(4)
C30 C31 C32 C33 -1.4(4)
C31 C32 C33 C34 1.3(4)
C32 C33 C34 C29 0.2(4)
C30 C29 C34 C33 -1.4(4)
C14 C29 C34 C33 -179.8(2)
C17 C16 C13 C14 -178.4(3)
C15 C16 C13 C14 -0.62(19)
Co2 C16 C13 C14 -66.88(14)
C17 C16 C13 C23 17.8(5)
C15 C16 C13 C23 -164.5(3)
Co2 C16 C13 C23 129.3(3)
C17 C16 C13 Co2 -111.5(3)
C15 C16 C13 Co2 66.26(14)
C29 C14 C13 C16 -169.1(3)
C15 C14 C13 C16 0.62(19)
Co2 C14 C13 C16 67.54(14)
C29 C14 C13 C23 -3.8(5)
C15 C14 C13 C23 166.0(3)
Co2 C14 C13 C23 -127.1(3)
C29 C14 C13 Co2 123.3(3)
C15 C14 C13 Co2 -66.92(14)
C14 Co2 C13 C16 -98.49(18)
C15 Co2 C13 C16 -49.08(14)
C11 Co2 C13 C16 -149.9(2)
C10 Co2 C13 C16 167.88(14)
C9 Co2 C13 C16 123.93(15)
C12 Co2 C13 C16 34.9(5)
C8 Co2 C13 C16 81.12(17)
C15 Co2 C13 C14 49.42(14)
C16 Co2 C13 C14 98.49(18)
C11 Co2 C13 C14 -51.4(3)
C10 Co2 C13 C14 -93.62(17)
C9 Co2 C13 C14 -137.58(14)
C12 Co2 C13 C14 133.4(4)
C8 Co2 C13 C14 179.61(14)
C14 Co2 C13 C23 126.6(3)
C15 Co2 C13 C23 176.0(3)
C16 Co2 C13 C23 -134.9(3)
C11 Co2 C13 C23 75.2(4)
C10 Co2 C13 C23 33.0(3)
C9 Co2 C13 C23 -10.9(3)
C12 Co2 C13 C23 -99.9(4)
C8 Co2 C13 C23 -53.8(3)
C16 C13 C23 C28 -129.9(3)
C14 C13 C23 C28 71.9(4)
Co2 C13 C23 C28 -25.3(4)
C16 C13 C23 C24 54.9(4)
C14 C13 C23 C24 -103.4(3)
Co2 C13 C23 C24 159.4(2)
C28 C23 C24 C25 -0.6(4)
C13 C23 C24 C25 174.8(2)
C23 C24 C25 C26 -0.8(4)
C24 C25 C26 C27 1.8(4)
C25 C26 C27 C28 -1.5(4)
C26 C27 C28 C23 0.1(4)
C24 C23 C28 C27 0.9(4)
C13 C23 C28 C27 -174.4(3)
C13 C16 C17 C18 165.2(3)
C15 C16 C17 C18 -11.7(4)
Co2 C16 C17 C18 77.1(3)
C13 C16 C17 C22 -14.6(4)
C15 C16 C17 C22 168.5(3)
Co2 C16 C17 C22 -102.7(3)
C22 C17 C18 C19 -2.1(4)
C16 C17 C18 C19 178.1(3)
C17 C18 C19 C20 0.4(4)
C18 C19 C20 C21 1.2(5)
C19 C20 C21 C22 -1.0(4)
C20 C21 C22 C17 -0.8(4)
C18 C17 C22 C21 2.3(4)
C16 C17 C22 C21 -177.9(2)
C10 C11 C12 C8 -0.5(3)
Co2 C11 C12 C8 59.92(18)
C10 C11 C12 Co2 -60.44(18)
N3 C8 C12 C11 -179.9(2)
C9 C8 C12 C11 -0.4(3)
Co2 C8 C12 C11 -59.09(18)
N3 C8 C12 Co2 -120.8(2)
C9 C8 C12 Co2 58.71(18)
C13 Co2 C12 C11 176.8(4)
C14 Co2 C12 C11 -64.7(2)
C15 Co2 C12 C11 -106.27(17)
C16 Co2 C12 C11 -154.95(16)
C10 Co2 C12 C11 38.41(16)
C9 Co2 C12 C11 81.68(17)
C8 Co2 C12 C11 118.7(2)
C13 Co2 C12 C8 58.1(5)
C14 Co2 C12 C8 176.65(17)
C15 Co2 C12 C8 135.07(15)
C16 Co2 C12 C8 86.40(17)
C11 Co2 C12 C8 -118.7(2)
C10 Co2 C12 C8 -80.25(16)
C9 Co2 C12 C8 -36.97(15)
C8 N3 C7 C6 178.2(2)
Sn1 N3 C7 C6 -3.0(3)
C2 N2 C6 C5 1.0(4)
Sn1 N2 C6 C5 -166.26(19)
C2 N2 C6 C7 179.8(2)
Sn1 N2 C6 C7 12.6(3)
N3 C7 C6 N2 -5.9(4)
N3 C7 C6 C5 172.9(2)
N2 C6 C5 C4 1.5(4)
C7 C6 C5 C4 -177.2(2)
C6 C5 C4 C3 -2.7(4)
C5 C4 C3 C2 1.5(4)
C6 N2 C2 C3 -2.3(4)
Sn1 N2 C2 C3 164.8(2)
C6 N2 C2 C1 173.9(2)
Sn1 N2 C2 C1 -18.9(3)
C4 C3 C2 N2 1.1(4)
C4 C3 C2 C1 -174.9(3)
C41 N1 C1 C2 -176.4(2)
Sn1 N1 C1 C2 15.6(3)
N2 C2 C1 N1 0.4(4)
C3 C2 C1 N1 176.6(3)
C1 N1 C41 C42 168.4(2)
Sn1 N1 C41 C42 -24.9(3)
C1 N1 C41 C45 -9.6(4)
Sn1 N1 C41 C45 157.0(2)
C1 N1 C41 Co1 -103.9(3)
Sn1 N1 C41 Co1 62.7(3)
C46 Co1 C41 N1 -21.5(3)
C49 Co1 C41 N1 30.1(3)
C48 Co1 C41 N1 73.5(4)
C47 Co1 C41 N1 -63.4(4)
C42 Co1 C41 N1 -115.7(3)
C43 Co1 C41 N1 -154.3(3)
C44 Co1 C41 N1 162.5(3)
C45 Co1 C41 N1 124.5(3)
C46 Co1 C41 C42 94.21(18)
C49 Co1 C41 C42 145.83(16)
C48 Co1 C41 C42 -170.8(2)
C47 Co1 C41 C42 52.4(3)
C43 Co1 C41 C42 -38.57(17)
C44 Co1 C41 C42 -81.83(18)
C45 Co1 C41 C42 -119.8(2)
C46 Co1 C41 C45 -146.04(16)
C49 Co1 C41 C45 -94.42(18)
C48 Co1 C41 C45 -51.0(3)
C47 Co1 C41 C45 172.1(2)
C42 Co1 C41 C45 119.8(2)
C43 Co1 C41 C45 81.18(18)
C44 Co1 C41 C45 37.92(16)
N1 C41 C42 C43 -176.8(2)
C45 C41 C42 C43 1.6(3)
Co1 C41 C42 C43 60.92(18)
N1 C41 C42 Co1 122.3(2)
C45 C41 C42 Co1 -59.32(18)
C46 Co1 C42 C43 133.07(17)
C49 Co1 C42 C43 175.8(2)
C48 Co1 C42 C43 49.1(4)
C47 Co1 C42 C43 83.4(2)
C41 Co1 C42 C43 -117.4(2)
C44 Co1 C42 C43 -36.87(17)
C45 Co1 C42 C43 -80.08(18)
C46 Co1 C42 C41 -109.52(16)
C49 Co1 C42 C41 -66.7(3)
C48 Co1 C42 C41 166.6(3)
C47 Co1 C42 C41 -159.17(15)
C43 Co1 C42 C41 117.4(2)
C44 Co1 C42 C41 80.54(17)
C45 Co1 C42 C41 37.34(15)
C47 C48 C49 C50 -178.2(3)
C68 C48 C49 C50 -6.4(5)
Co1 C48 C49 C50 115.2(3)
C47 C48 C49 C46 0.1(2)
C68 C48 C49 C46 171.9(3)
Co1 C48 C49 C46 -66.60(14)
C47 C48 C49 Co1 66.67(14)
C68 C48 C49 Co1 -121.5(3)
C46 Co1 C49 C50 130.7(3)
C48 Co1 C49 C50 -130.6(3)
C47 Co1 C49 C50 -179.9(3)
C42 Co1 C49 C50 68.9(3)
C43 Co1 C49 C50 -128.4(7)
C41 Co1 C49 C50 24.8(3)
C44 Co1 C49 C50 -63.9(3)
C45 Co1 C49 C50 -21.1(2)
C48 Co1 C49 C46 98.64(19)
C47 Co1 C49 C46 49.34(14)
C42 Co1 C49 C46 -61.8(2)
C43 Co1 C49 C46 100.8(8)
C41 Co1 C49 C46 -105.92(15)
C44 Co1 C49 C46 165.37(15)
C45 Co1 C49 C46 -151.81(14)
C46 Co1 C49 C48 -98.64(19)
C47 Co1 C49 C48 -49.30(15)
C42 Co1 C49 C48 -160.45(19)
C43 Co1 C49 C48 2.2(8)
C41 Co1 C49 C48 155.44(14)
C44 Co1 C49 C48 66.7(2)
C45 Co1 C49 C48 109.55(15)
C68 C48 C47 C46 -172.3(3)
C49 C48 C47 C46 -0.1(2)
Co1 C48 C47 C46 66.14(14)
C68 C48 C47 C62 1.8(5)
C49 C48 C47 C62 174.0(3)
Co1 C48 C47 C62 -119.7(3)
C68 C48 C47 Co1 121.5(3)
C49 C48 C47 Co1 -66.22(14)
C49 Co1 C47 C46 -49.91(15)
C48 Co1 C47 C46 -99.74(19)
C42 Co1 C47 C46 93.96(17)
C43 Co1 C47 C46 137.68(16)
C41 Co1 C47 C46 55.6(3)
C44 Co1 C47 C46 179.98(16)
C45 Co1 C47 C46 -140.3(3)
C46 Co1 C47 C48 99.74(19)
C49 Co1 C47 C48 49.83(14)
C42 Co1 C47 C48 -166.29(14)
C43 Co1 C47 C48 -122.57(15)
C41 Co1 C47 C48 155.4(2)
C44 Co1 C47 C48 -80.27(18)
C45 Co1 C47 C48 -40.5(4)
C46 Co1 C47 C62 -129.1(3)
C49 Co1 C47 C62 -179.1(3)
C48 Co1 C47 C62 131.1(3)
C42 Co1 C47 C62 -35.2(3)
C43 Co1 C47 C62 8.5(3)
C41 Co1 C47 C62 -73.5(4)
C44 Co1 C47 C62 50.8(3)
C45 Co1 C47 C62 90.6(4)
C48 C47 C46 C49 0.1(2)
C62 C47 C46 C49 -174.2(3)
Co1 C47 C46 C49 66.47(14)
C48 C47 C46 C56 171.5(3)
C62 C47 C46 C56 -2.8(5)
Co1 C47 C46 C56 -122.1(3)
C48 C47 C46 Co1 -66.40(14)
C62 C47 C46 Co1 119.3(3)
C50 C49 C46 C47 178.1(3)
C48 C49 C46 C47 -0.1(2)
Co1 C49 C46 C47 -66.94(14)
C50 C49 C46 C56 7.3(5)
C48 C49 C46 C56 -171.0(3)
Co1 C49 C46 C56 122.2(3)
C50 C49 C46 Co1 -114.9(3)
C48 C49 C46 Co1 66.87(14)
C49 Co1 C46 C47 99.00(19)
C48 Co1 C46 C47 49.13(15)
C42 Co1 C46 C47 -112.14(15)
C43 Co1 C46 C47 -67.8(2)
C41 Co1 C46 C47 -158.64(14)
C44 Co1 C46 C47 -0.1(7)
C45 Co1 C46 C47 155.9(2)
C48 Co1 C46 C49 -49.87(14)
C47 Co1 C46 C49 -99.00(19)
C42 Co1 C46 C49 148.85(14)
C43 Co1 C46 C49 -166.80(15)
C41 Co1 C46 C49 102.36(16)
C44 Co1 C46 C49 -99.1(7)
C45 Co1 C46 C49 56.9(3)
C49 Co1 C46 C56 -132.6(3)
C48 Co1 C46 C56 177.6(3)
C47 Co1 C46 C56 128.4(3)
C42 Co1 C46 C56 16.3(3)
C43 Co1 C46 C56 60.6(3)
C41 Co1 C46 C56 -30.2(3)
C44 Co1 C46 C56 128.4(6)
C45 Co1 C46 C56 -75.7(3)
C47 C46 C56 C61 39.5(4)
C49 C46 C56 C61 -153.0(3)
Co1 C46 C56 C61 -55.6(3)
C47 C46 C56 C57 -137.3(3)
C49 C46 C56 C57 30.2(4)
Co1 C46 C56 C57 127.6(2)
C57 C56 C61 C60 0.2(4)
C46 C56 C61 C60 -176.7(3)
C56 C61 C60 C59 0.5(4)
C61 C60 C59 C58 -0.9(5)
C60 C59 C58 C57 0.6(5)
C59 C58 C57 C56 0.1(4)
C61 C56 C57 C58 -0.5(4)
C46 C56 C57 C58 176.4(3)
C46 C47 C62 C63 33.2(4)
C48 C47 C62 C63 -138.6(3)
Co1 C47 C62 C63 126.5(2)
C46 C47 C62 C67 -146.6(3)
C48 C47 C62 C67 41.6(4)
Co1 C47 C62 C67 -53.3(3)
C67 C62 C63 C64 1.0(4)
C47 C62 C63 C64 -178.7(2)
C62 C63 C64 C65 0.7(4)
C63 C64 C65 C66 -1.9(4)
C64 C65 C66 C67 1.3(4)
C65 C66 C67 C62 0.5(4)
C63 C62 C67 C66 -1.6(4)
C47 C62 C67 C66 178.1(2)
C47 C48 C68 C73 -147.5(3)
C49 C48 C68 C73 43.8(5)
Co1 C48 C68 C73 -52.9(4)
C47 C48 C68 C69 32.3(4)
C49 C48 C68 C69 -136.4(3)
Co1 C48 C68 C69 126.9(2)
C73 C68 C69 C70 -0.5(4)
C48 C68 C69 C70 179.7(3)
C68 C69 C70 C71 0.0(5)
C69 C70 C71 C72 0.0(5)
C70 C71 C72 C73 0.5(5)
C71 C72 C73 C68 -1.0(5)
C69 C68 C73 C72 1.0(4)
C48 C68 C73 C72 -179.2(3)
C46 C49 C50 C51 -155.7(3)
C48 C49 C50 C51 21.8(4)
Co1 C49 C50 C51 113.2(3)
C46 C49 C50 C55 25.6(4)
C48 C49 C50 C55 -157.0(3)
Co1 C49 C50 C55 -65.6(3)
C51 C50 C55 C54 -0.4(4)
C49 C50 C55 C54 178.4(3)
C50 C55 C54 C53 0.4(4)
C55 C54 C53 C52 -0.5(5)
C54 C53 C52 C51 0.5(5)
C53 C52 C51 C50 -0.5(4)
C55 C50 C51 C52 0.5(4)
C49 C50 C51 C52 -178.3(3)
N1 C41 C45 C44 176.9(3)
C42 C41 C45 C44 -1.4(3)
Co1 C41 C45 C44 -60.02(19)
N1 C41 C45 Co1 -123.1(3)
C42 C41 C45 Co1 58.66(18)
C46 Co1 C45 C44 -173.6(2)
C49 Co1 C45 C44 -133.81(17)
C48 Co1 C45 C44 -84.26(19)
C47 Co1 C45 C44 -52.9(4)
C42 Co1 C45 C44 80.60(18)
C43 Co1 C45 C44 36.81(17)
C41 Co1 C45 C44 118.0(2)
C46 Co1 C45 C41 68.3(3)
C49 Co1 C45 C41 108.14(16)
C48 Co1 C45 C41 157.69(15)
C47 Co1 C45 C41 -170.9(3)
C42 Co1 C45 C41 -37.45(15)
C43 Co1 C45 C41 -81.24(17)
C44 Co1 C45 C41 -118.0(2)
C41 C45 C44 C43 0.6(3)
Co1 C45 C44 C43 -59.1(2)
C41 C45 C44 Co1 59.68(18)
C46 Co1 C44 C43 -78.7(7)
C49 Co1 C44 C43 -167.14(16)
C48 Co1 C44 C43 -124.71(16)
C47 Co1 C44 C43 -78.80(19)
C42 Co1 C44 C43 37.48(15)
C41 Co1 C44 C43 81.66(17)
C45 Co1 C44 C43 120.1(2)
C46 Co1 C44 C45 161.1(6)
C49 Co1 C44 C45 72.7(2)
C48 Co1 C44 C45 115.17(17)
C47 Co1 C44 C45 161.08(16)
C42 Co1 C44 C45 -82.64(18)
C43 Co1 C44 C45 -120.1(2)
C41 Co1 C44 C45 -38.46(16)
C45 C44 C43 C42 0.4(3)
Co1 C44 C43 C42 -58.96(19)
C45 C44 C43 Co1 59.4(2)
C41 C42 C43 C44 -1.2(3)
Co1 C42 C43 C44 59.7(2)
C41 C42 C43 Co1 -60.94(18)
C46 Co1 C43 C44 165.39(16)
C49 Co1 C43 C44 74.2(8)
C48 Co1 C43 C44 76.11(19)
C47 Co1 C43 C44 122.59(16)
C42 Co1 C43 C44 -119.8(2)
C41 Co1 C43 C44 -81.02(17)
C45 Co1 C43 C44 -36.97(16)
C46 Co1 C43 C42 -74.8(2)
C49 Co1 C43 C42 -166.0(7)
C48 Co1 C43 C42 -164.11(16)
C47 Co1 C43 C42 -117.62(17)
C41 Co1 C43 C42 38.76(16)
C44 Co1 C43 C42 119.8(2)
C45 Co1 C43 C42 82.82(17)
